data_7202565
loop_
_publ_author_name
'Lavy, Tali'
'Kaftory, Menahem'

_publ_section_title
;
 Channels formation through photodimerization of guest molecules within
 solid inclusion compounds
;
_journal_issue 2
_journal_name_full CrystEngComm
_journal_page_first 123
_journal_paper_doi 10.1039/b615032b
_journal_volume 9
_journal_year 2007
_chemical_formula_moiety '1.5(C30 H22 O2), 1.5(C10 H10 N2 O2), H2O'
_chemical_formula_sum 'C60 H50 N3 O7'
_chemical_formula_weight 925.03
_chemical_name_common
;
1,1,6,6-tetraphenyl-2,4- hexadiyne-1,6-diol(3,7-
Diazatricyclo(4.2.2.22,5) dodeca-9,11-diene-4,8-dione)water clathrate
;
_chemical_name_systematic
;
?
;
_space_group_IT_number 2
_symmetry_cell_setting triclinic
_symmetry_space_group_name_Hall '-P 1'
_symmetry_space_group_name_H-M 'P -1'
_atom_sites_solution_hydrogens geom
_atom_sites_solution_primary direct
_atom_sites_solution_secondary difmap
_audit_creation_method SHELXL-97
_cell_angle_alpha 81.04(2)
_cell_angle_beta 80.96(2)
_cell_angle_gamma 81.74(2)
_cell_formula_units_Z 2
_cell_length_a 10.555(2)
_cell_length_b 13.574(3)
_cell_length_c 17.197(3)
_cell_measurement_temperature 293(2)
_cell_volume 2385.6(8)
_computing_structure_refinement 'SHELXL-97 (Sheldrick, 1997)'
_computing_structure_solution 'SHELXS-97 (Sheldrick, 1990)'
_diffrn_ambient_temperature 293(2)
_diffrn_detector_area_resol_mean 95
_diffrn_measured_fraction_theta_full 0.852
_diffrn_measured_fraction_theta_max 0.852
_diffrn_measurement_device_type KappaCCD
_diffrn_measurement_method CCD
_diffrn_radiation_monochromator graphite
_diffrn_radiation_source 'fine-focus sealed tube'
_diffrn_radiation_type MoK\a
_diffrn_radiation_wavelength 0.71073
_diffrn_reflns_av_R_equivalents 0.0986
_diffrn_reflns_av_sigmaI/netI 0.1533
_diffrn_reflns_limit_h_max 11
_diffrn_reflns_limit_h_min -11
_diffrn_reflns_limit_k_max 13
_diffrn_reflns_limit_k_min -14
_diffrn_reflns_limit_l_max 18
_diffrn_reflns_limit_l_min -18
_diffrn_reflns_number 11285
_diffrn_reflns_theta_full 22.25
_diffrn_reflns_theta_max 22.25
_diffrn_reflns_theta_min 1.21
_diffrn_standards_decay_% 0
_diffrn_standards_number 0
_exptl_absorpt_coefficient_mu 0.084
_exptl_absorpt_correction_T_max 0.9916
_exptl_absorpt_correction_T_min 0.9751
_exptl_absorpt_correction_type none
_exptl_absorpt_process_details none
_exptl_crystal_colour colourless
_exptl_crystal_density_diffrn 1.288
_exptl_crystal_density_method 'not measured'
_exptl_crystal_description prism
_exptl_crystal_F_000 974
_exptl_crystal_size_max 0.30
_exptl_crystal_size_mid 0.20
_exptl_crystal_size_min 0.10
_refine_diff_density_max 0.372
_refine_diff_density_min -0.294
_refine_diff_density_rms 0.062
_refine_ls_extinction_method none
_refine_ls_goodness_of_fit_ref 0.870
_refine_ls_hydrogen_treatment mixed
_refine_ls_matrix_type full
_refine_ls_number_parameters 627
_refine_ls_number_reflns 5149
_refine_ls_number_restraints 0
_refine_ls_restrained_S_all 0.870
_refine_ls_R_factor_all 0.2164
_refine_ls_R_factor_gt 0.1003
_refine_ls_shift/su_max 0.000
_refine_ls_shift/su_mean 0.000
_refine_ls_structure_factor_coef Fsqd
_refine_ls_weighting_details 'calc w=1/[\s^2^(Fo^2^)+(0.1645P)^2^+0.0000P] where P=(Fo^2^+2Fc^2^)/3'
_refine_ls_weighting_scheme calc
_refine_ls_wR_factor_gt 0.2628
_refine_ls_wR_factor_ref 0.2969
_reflns_number_gt 1744
_reflns_number_total 5149
_reflns_threshold_expression >2sigma(I)
_cod_data_source_file b615032b.txt
_cod_data_source_block r13
_cod_database_code 7202565

loop_
_symmetry_equiv_pos_as_xyz
'x, y, z'
'-x, -y, -z'

loop_
_atom_site_label
_atom_site_type_symbol
_atom_site_fract_x
_atom_site_fract_y
_atom_site_fract_z
_atom_site_U_iso_or_equiv
_atom_site_adp_type
_atom_site_occupancy
_atom_site_symmetry_multiplicity
_atom_site_calc_flag
_atom_site_refinement_flags
_atom_site_disorder_assembly
_atom_site_disorder_group
O1A O 0.4431(5) 0.2508(3) 0.3461(3) 0.0705(16) Uani 1 1 d . . .
H1OA H 0.3746 0.2402 0.3340 0.106 Uiso 1 1 calc R . .
C1A C 0.4896(8) 0.0517(6) 0.4872(5) 0.077(3) Uani 1 1 d . . .
C2A C 0.4649(7) 0.1392(7) 0.4647(5) 0.071(3) Uani 1 1 d . . .
C3A C 0.4329(8) 0.2440(6) 0.4301(6) 0.063(2) Uani 1 1 d . . .
C4A C 0.2977(8) 0.2843(5) 0.4691(6) 0.063(2) Uani 1 1 d . . .
C5A C 0.2071(9) 0.3308(6) 0.4234(5) 0.072(2) Uani 1 1 d . . .
H5A H 0.2253 0.3363 0.3683 0.086 Uiso 1 1 calc R . .
C6A C 0.0857(9) 0.3708(6) 0.4594(7) 0.086(3) Uani 1 1 d . . .
H6A H 0.0228 0.4014 0.4281 0.103 Uiso 1 1 calc R . .
C7A C 0.0597(9) 0.3646(6) 0.5406(7) 0.084(3) Uani 1 1 d . . .
H7A H -0.0200 0.3922 0.5644 0.101 Uiso 1 1 calc R . .
C8A C 0.1511(9) 0.3180(6) 0.5863(5) 0.078(3) Uani 1 1 d . . .
H8A H 0.1340 0.3127 0.6414 0.094 Uiso 1 1 calc R . .
C9A C 0.2701(8) 0.2787(6) 0.5496(6) 0.074(3) Uani 1 1 d . . .
H9A H 0.3327 0.2476 0.5808 0.089 Uiso 1 1 calc R . .
C10A C 0.5278(8) 0.3126(6) 0.4435(5) 0.068(2) Uani 1 1 d . . .
C11A C 0.5248(7) 0.4126(6) 0.4054(5) 0.073(2) Uani 1 1 d . . .
H11A H 0.4610 0.4383 0.3734 0.087 Uiso 1 1 calc R . .
C12A C 0.6127(9) 0.4724(6) 0.4143(6) 0.090(3) Uani 1 1 d . . .
H12A H 0.6101 0.5372 0.3868 0.108 Uiso 1 1 calc R . .
C13A C 0.7039(9) 0.4392(8) 0.4624(6) 0.100(3) Uani 1 1 d . . .
H13A H 0.7644 0.4806 0.4672 0.120 Uiso 1 1 calc R . .
C14A C 0.7070(9) 0.3451(8) 0.5037(6) 0.096(3) Uani 1 1 d . . .
H14A H 0.7673 0.3230 0.5386 0.115 Uiso 1 1 calc R . .
C15A C 0.6198(9) 0.2820(6) 0.4935(6) 0.083(3) Uani 1 1 d . . .
H15A H 0.6239 0.2173 0.5212 0.099 Uiso 1 1 calc R . .
O2A O 0.8036(6) 0.1164(4) 0.6202(3) 0.0867(18) Uani 1 1 d . . .
N1A N 0.8861(7) -0.0371(6) 0.5931(4) 0.095(2) Uani 1 1 d . . .
H1NA H 0.8197 -0.0626 0.6197 0.114 Uiso 1 1 calc R . .
C16A C 0.8900(10) 0.0611(7) 0.5878(6) 0.081(3) Uani 1 1 d . . .
C17A C 1.0149(10) 0.0927(7) 0.5416(7) 0.091(3) Uani 1 1 d . . .
H17A H 1.0268 0.1581 0.5549 0.110 Uiso 1 1 calc R . .
C18A C 1.1267(10) 0.0173(10) 0.5638(6) 0.106(3) Uani 1 1 d . . .
H18A H 1.2026 0.0379 0.5731 0.127 Uiso 1 1 calc R . .
C19A C 1.1140(10) -0.0770(8) 0.5697(6) 0.092(3) Uani 1 1 d . . .
H19A H 1.1807 -0.1263 0.5834 0.111 Uiso 1 1 calc R . .
C20A C 0.9926(11) -0.1037(7) 0.5543(7) 0.097(3) Uani 1 1 d . . .
H20A H 0.9845 -0.1735 0.5779 0.117 Uiso 1 1 calc R . .
O1B O 0.0159(6) 1.2090(4) 0.0163(4) 0.117(2) Uani 1 1 d . . .
H1OB H 0.0757 1.2340 -0.0128 0.175 Uiso 1 1 calc R . .
C1B C 0.0780(8) 1.0209(7) 0.1616(6) 0.094(3) Uani 1 1 d . . .
C2B C 0.0613(8) 1.1104(7) 0.1357(6) 0.091(3) Uani 1 1 d . . .
C3B C 0.0273(10) 1.2132(6) 0.0963(6) 0.081(3) Uani 1 1 d . . .
C4B C -0.1070(8) 1.2530(6) 0.1361(6) 0.071(3) Uani 1 1 d . . .
C5B C -0.1953(10) 1.3088(6) 0.0896(6) 0.087(3) Uani 1 1 d . . .
H5B H -0.1745 1.3187 0.0346 0.104 Uiso 1 1 calc R . .
C6B C -0.3151(10) 1.3500(6) 0.1248(7) 0.085(3) Uani 1 1 d . . .
H6B H -0.3752 1.3848 0.0931 0.102 Uiso 1 1 calc R . .
C7B C -0.3450(9) 1.3398(6) 0.2055(8) 0.092(3) Uani 1 1 d . . .
H7B H -0.4244 1.3684 0.2290 0.110 Uiso 1 1 calc R . .
C8B C -0.2558(10) 1.2865(7) 0.2517(6) 0.094(3) Uani 1 1 d . . .
H8B H -0.2751 1.2797 0.3068 0.113 Uiso 1 1 calc R . .
C9B C -0.1380(10) 1.2429(6) 0.2170(7) 0.090(3) Uani 1 1 d . . .
H9B H -0.0794 1.2064 0.2491 0.108 Uiso 1 1 calc R . .
C10B C 0.1232(11) 1.2819(7) 0.1077(7) 0.090(3) Uani 1 1 d . . .
C11B C 0.1247(11) 1.3718(10) 0.0558(6) 0.112(4) Uani 1 1 d . . .
H11B H 0.0708 1.3862 0.0166 0.135 Uiso 1 1 calc R . .
C12B C 0.2093(13) 1.4406(9) 0.0634(8) 0.124(4) Uani 1 1 d . . .
H12B H 0.2094 1.5019 0.0306 0.149 Uiso 1 1 calc R . .
C13B C 0.2915(10) 1.4155(8) 0.1201(8) 0.114(4) Uani 1 1 d . . .
H13B H 0.3481 1.4598 0.1253 0.137 Uiso 1 1 calc R . .
C14B C 0.2905(10) 1.3263(9) 0.1684(7) 0.116(4) Uani 1 1 d . . .
H14B H 0.3470 1.3101 0.2061 0.139 Uiso 1 1 calc R . .
C15B C 0.2054(11) 1.2580(7) 0.1622(6) 0.096(3) Uani 1 1 d . . .
H15B H 0.2057 1.1970 0.1955 0.115 Uiso 1 1 calc R . .
O2B O 0.6408(6) -0.0946(4) 0.6976(3) 0.093(2) Uani 1 1 d . . .
N1B N 0.5650(8) 0.0606(6) 0.7326(5) 0.124(3) Uani 1 1 d . . .
H1NB H 0.6369 0.0839 0.7139 0.149 Uiso 1 1 calc R . .
C16B C 0.5516(13) -0.0369(8) 0.7306(6) 0.093(3) Uani 1 1 d . . .
C17B C 0.4237(13) -0.0663(8) 0.7675(9) 0.119(4) Uani 1 1 d . . .
H17B H 0.4105 -0.1283 0.7489 0.143 Uiso 1 1 calc R . .
C18B C 0.3205(15) 0.0093(15) 0.7506(8) 0.154(5) Uani 1 1 d . . .
H18B H 0.2419 -0.0090 0.7436 0.185 Uiso 1 1 calc R . .
C19B C 0.3343(13) 0.1045(14) 0.7448(7) 0.136(6) Uani 1 1 d . . .
H19B H 0.2721 0.1551 0.7269 0.164 Uiso 1 1 calc R . .
C20B C 0.4526(15) 0.1263(7) 0.7679(10) 0.136(5) Uani 1 1 d . . .
H20B H 0.4641 0.1967 0.7485 0.163 Uiso 1 1 calc R . .
O1C O 0.1678(5) 0.7120(4) 0.3220(3) 0.0878(18) Uani 1 1 d . . .
H1OC H 0.1311 0.7626 0.3402 0.132 Uiso 1 1 calc R . .
C1C C 0.1043(8) 0.9196(7) 0.1885(5) 0.085(3) Uani 1 1 d . . .
C2C C 0.1304(8) 0.8323(6) 0.2084(5) 0.082(3) Uani 1 1 d . . .
C3C C 0.1626(9) 0.7245(6) 0.2376(6) 0.078(3) Uani 1 1 d . . .
C4C C 0.2978(9) 0.6903(6) 0.1952(7) 0.075(3) Uani 1 1 d . . .
C5C C 0.3943(9) 0.6379(6) 0.2355(6) 0.090(3) Uani 1 1 d . . .
H5C H 0.3791 0.6252 0.2907 0.109 Uiso 1 1 calc R . .
C6C C 0.5134(11) 0.6036(7) 0.1966(8) 0.102(4) Uani 1 1 d . . .
H6C H 0.5771 0.5684 0.2254 0.123 Uiso 1 1 calc R . .
C7C C 0.5375(10) 0.6217(7) 0.1149(9) 0.105(4) Uani 1 1 d . . .
H7C H 0.6179 0.5986 0.0892 0.126 Uiso 1 1 calc R . .
C8C C 0.4471(12) 0.6723(7) 0.0715(6) 0.102(3) Uani 1 1 d . . .
H8C H 0.4648 0.6841 0.0164 0.122 Uiso 1 1 calc R . .
C9C C 0.3259(11) 0.7067(6) 0.1107(7) 0.090(3) Uani 1 1 d . . .
H9C H 0.2628 0.7409 0.0810 0.107 Uiso 1 1 calc R . .
C10C C 0.0642(8) 0.6595(6) 0.2225(5) 0.070(2) Uani 1 1 d . . .
C11C C 0.0804(9) 0.5614(6) 0.2566(6) 0.093(3) Uani 1 1 d . . .
H11C H 0.1480 0.5370 0.2859 0.111 Uiso 1 1 calc R . .
C12C C -0.0079(10) 0.4993(7) 0.2459(6) 0.093(3) Uani 1 1 d . . .
H12C H 0.0008 0.4326 0.2692 0.111 Uiso 1 1 calc R . .
C13C C -0.1100(10) 0.5344(9) 0.2009(6) 0.106(3) Uani 1 1 d . . .
H13C H -0.1682 0.4925 0.1934 0.127 Uiso 1 1 calc R . .
C14C C -0.1186(10) 0.6343(9) 0.1686(6) 0.110(3) Uani 1 1 d . . .
H14C H -0.1846 0.6603 0.1384 0.132 Uiso 1 1 calc R . .
C15C C -0.0327(10) 0.6973(7) 0.1795(5) 0.091(3) Uani 1 1 d . . .
H15C H -0.0416 0.7646 0.1576 0.109 Uiso 1 1 calc R . .
O2C O 0.2403(8) 0.1366(6) 0.9352(4) 0.158(3) Uani 1 1 d . . .
N1C N 0.3103(10) -0.0203(8) 0.9030(6) 0.138(4) Uani 1 1 d . . .
H1NC H 0.2389 -0.0434 0.9233 0.165 Uiso 1 1 calc R . .
C16C C 0.3235(14) 0.0762(10) 0.9054(6) 0.114(4) Uani 1 1 d . . .
C17C C 0.4543(15) 0.1053(9) 0.8663(9) 0.134(4) Uani 1 1 d . . .
H17C H 0.4697 0.1667 0.8848 0.160 Uiso 1 1 calc R . .
C18C C 0.5560(12) 0.0235(14) 0.8866(8) 0.154(5) Uani 1 1 d . . .
H18C H 0.6345 0.0385 0.8969 0.185 Uiso 1 1 calc R . .
C19C C 0.5376(16) -0.0665(12) 0.8901(7) 0.132(5) Uani 1 1 d . . .
H19C H 0.5982 -0.1191 0.9068 0.159 Uiso 1 1 calc R . .
C20C C 0.4156(17) -0.0852(9) 0.8665(9) 0.140(5) Uani 1 1 d . . .
H20C H 0.4018 -0.1552 0.8858 0.168 Uiso 1 1 calc R . .
O1W O 0.100(2) -0.0706(18) 1.0068(14) 0.208(15) Uiso 0.394(18) 1 d P . .

loop_
_atom_site_aniso_label
_atom_site_aniso_U_11
_atom_site_aniso_U_22
_atom_site_aniso_U_33
_atom_site_aniso_U_23
_atom_site_aniso_U_13
_atom_site_aniso_U_12
O1A 0.075(4) 0.060(4) 0.078(4) -0.022(3) -0.002(3) -0.010(3)
C1A 0.076(6) 0.057(6) 0.095(7) -0.011(6) -0.012(5) 0.000(6)
C2A 0.073(6) 0.051(6) 0.088(6) -0.013(5) -0.012(5) 0.004(5)
C3A 0.054(6) 0.043(6) 0.093(7) -0.011(5) -0.015(6) -0.004(4)
C4A 0.069(7) 0.045(5) 0.077(7) -0.007(5) -0.020(6) -0.002(5)
C5A 0.060(6) 0.057(6) 0.100(7) -0.012(5) -0.011(6) -0.008(5)
C6A 0.072(7) 0.070(7) 0.114(9) -0.005(6) -0.025(7) 0.001(5)
C7A 0.077(7) 0.054(6) 0.119(9) -0.014(6) -0.012(8) -0.002(5)
C8A 0.073(7) 0.062(6) 0.100(7) -0.017(5) -0.005(7) -0.014(5)
C9A 0.051(6) 0.072(6) 0.092(8) -0.011(5) -0.007(6) 0.011(5)
C10A 0.061(6) 0.052(6) 0.090(7) -0.014(5) -0.016(6) 0.012(5)
C11A 0.063(6) 0.044(6) 0.113(7) -0.006(5) -0.025(5) -0.004(5)
C12A 0.078(7) 0.054(6) 0.139(9) -0.006(6) -0.007(7) -0.035(6)
C13A 0.074(7) 0.094(9) 0.136(9) -0.028(7) -0.029(7) 0.004(6)
C14A 0.097(8) 0.070(7) 0.122(8) 0.005(6) -0.046(7) -0.001(6)
C15A 0.072(6) 0.056(6) 0.118(8) -0.007(6) -0.009(6) -0.012(5)
O2A 0.089(4) 0.060(4) 0.113(5) -0.031(3) -0.006(4) -0.004(3)
N1A 0.098(6) 0.068(6) 0.113(6) -0.015(5) 0.013(5) -0.014(5)
C16A 0.080(8) 0.049(7) 0.115(8) -0.021(6) -0.006(7) -0.011(6)
C17A 0.081(8) 0.063(6) 0.138(10) -0.037(6) -0.010(7) -0.015(6)
C18A 0.082(8) 0.123(10) 0.123(9) -0.045(8) -0.016(6) -0.010(8)
C19A 0.087(8) 0.081(8) 0.107(8) -0.013(6) -0.021(7) 0.008(7)
C20A 0.104(9) 0.056(6) 0.122(10) -0.020(6) 0.016(8) -0.002(6)
O1B 0.154(6) 0.097(5) 0.083(5) -0.018(4) -0.003(4) 0.026(4)
C1B 0.090(7) 0.052(7) 0.133(8) -0.018(6) -0.005(6) 0.009(6)
C2B 0.072(6) 0.058(7) 0.136(8) -0.023(6) 0.002(6) 0.004(5)
C3B 0.109(8) 0.040(6) 0.082(7) -0.013(5) -0.012(7) 0.030(6)
C4B 0.074(7) 0.045(6) 0.088(8) -0.003(5) -0.008(7) 0.006(5)
C5B 0.088(7) 0.062(6) 0.106(8) -0.025(5) -0.003(7) 0.008(5)
C6B 0.089(8) 0.062(6) 0.106(8) -0.008(6) -0.028(7) -0.003(6)
C7B 0.076(7) 0.056(6) 0.139(10) -0.015(6) -0.016(8) 0.011(5)
C8B 0.090(7) 0.085(7) 0.098(8) -0.009(6) 0.010(7) -0.011(6)
C9B 0.092(8) 0.060(6) 0.104(9) -0.011(6) 0.015(7) 0.002(6)
C10B 0.110(8) 0.035(7) 0.112(8) 0.014(6) -0.011(7) 0.001(6)
C11B 0.126(10) 0.086(9) 0.115(9) -0.013(8) -0.013(8) 0.014(8)
C12B 0.131(11) 0.067(9) 0.158(12) 0.005(8) -0.014(9) 0.015(8)
C13B 0.101(8) 0.042(7) 0.204(13) -0.038(8) -0.009(9) -0.015(6)
C14B 0.099(8) 0.058(7) 0.190(12) -0.020(8) -0.016(8) -0.006(7)
C15B 0.118(9) 0.040(6) 0.118(9) 0.008(6) -0.014(7) 0.007(7)
O2B 0.111(5) 0.057(4) 0.114(5) -0.031(3) -0.003(4) -0.010(4)
N1B 0.132(8) 0.068(6) 0.180(9) -0.031(6) -0.005(7) -0.038(6)
C16B 0.112(10) 0.069(8) 0.106(8) -0.030(6) -0.023(8) -0.012(7)
C17B 0.101(10) 0.075(8) 0.178(14) -0.036(8) 0.011(10) -0.011(8)
C18B 0.139(13) 0.166(14) 0.167(13) -0.046(13) -0.026(10) -0.019(14)
C19B 0.085(10) 0.169(15) 0.123(10) 0.035(11) -0.010(8) 0.030(10)
C20B 0.155(13) 0.037(6) 0.197(15) -0.046(7) 0.059(13) -0.009(7)
O1C 0.105(5) 0.065(4) 0.090(5) -0.017(3) -0.004(4) -0.003(3)
C1C 0.084(7) 0.057(7) 0.110(7) -0.008(6) -0.018(6) 0.005(5)
C2C 0.083(6) 0.041(6) 0.121(8) -0.014(5) -0.021(6) 0.008(5)
C3C 0.084(7) 0.052(6) 0.095(8) -0.013(5) -0.002(7) 0.000(5)
C4C 0.094(8) 0.033(5) 0.100(8) -0.011(5) -0.020(7) -0.009(5)
C5C 0.064(6) 0.059(6) 0.147(9) -0.008(6) -0.025(7) 0.002(5)
C6C 0.088(10) 0.053(7) 0.164(11) 0.007(7) -0.035(9) -0.006(6)
C7C 0.058(7) 0.047(7) 0.206(14) -0.012(8) -0.004(10) -0.012(5)
C8C 0.090(8) 0.068(7) 0.144(10) -0.040(7) 0.021(9) -0.011(6)
C9C 0.107(9) 0.058(6) 0.106(9) -0.016(6) -0.022(7) -0.003(6)
C10C 0.073(6) 0.036(6) 0.104(7) -0.022(5) -0.010(6) -0.009(5)
C11C 0.095(7) 0.036(6) 0.160(9) -0.039(6) -0.022(7) -0.020(5)
C12C 0.095(8) 0.052(6) 0.119(8) -0.013(6) 0.007(7) 0.011(6)
C13C 0.103(9) 0.084(9) 0.131(9) -0.033(7) -0.007(7) -0.006(7)
C14C 0.095(8) 0.100(9) 0.141(10) -0.021(8) -0.031(7) -0.011(7)
C15C 0.098(8) 0.063(7) 0.115(8) -0.007(6) -0.039(7) -0.001(6)
O2C 0.175(8) 0.133(7) 0.141(7) -0.038(5) 0.001(6) 0.058(6)
N1C 0.151(9) 0.082(7) 0.173(10) -0.042(7) 0.008(7) 0.000(7)
C16C 0.132(12) 0.092(10) 0.098(8) -0.017(7) 0.013(8) 0.025(9)
C17C 0.145(13) 0.085(9) 0.180(14) -0.072(9) 0.005(12) -0.016(9)
C18C 0.115(10) 0.153(13) 0.198(14) -0.083(12) -0.013(9) 0.029(12)
C19C 0.171(15) 0.088(10) 0.111(9) -0.004(8) 0.001(10) 0.043(11)
C20C 0.188(15) 0.063(8) 0.160(14) -0.023(8) 0.013(13) -0.014(10)

loop_
_atom_type_symbol
_atom_type_description
_atom_type_scat_dispersion_real
_atom_type_scat_dispersion_imag
_atom_type_scat_source
C C 0.0033 0.0016 'International Tables Vol C Tables 4.2.6.8 and 6.1.1.4'
H H 0.0000 0.0000 'International Tables Vol C Tables 4.2.6.8 and 6.1.1.4'
O O 0.0106 0.0060 'International Tables Vol C Tables 4.2.6.8 and 6.1.1.4'
N N 0.0061 0.0033 'International Tables Vol C Tables 4.2.6.8 and 6.1.1.4'

loop_
_geom_angle_atom_site_label_1
_geom_angle_atom_site_label_2
_geom_angle_atom_site_label_3
_geom_angle
_geom_angle_site_symmetry_1
_geom_angle_site_symmetry_3
_geom_angle_publ_flag
C3A O1A H1OA 109.5 . . ?
C2A C1A C1A 176.3(12) . 2_656 ?
C1A C2A C3A 174.7(9) . . ?
O1A C3A C2A 109.9(7) . . ?
O1A C3A C10A 104.4(7) . . ?
C2A C3A C10A 112.8(7) . . ?
O1A C3A C4A 113.1(7) . . ?
C2A C3A C4A 109.1(7) . . ?
C10A C3A C4A 107.4(6) . . ?
C5A C4A C9A 119.1(9) . . ?
C5A C4A C3A 120.3(9) . . ?
C9A C4A C3A 120.5(8) . . ?
C4A C5A C6A 120.0(9) . . ?
C4A C5A H5A 120.0 . . ?
C6A C5A H5A 120.0 . . ?
C7A C6A C5A 120.1(9) . . ?
C7A C6A H6A 120.0 . . ?
C5A C6A H6A 120.0 . . ?
C8A C7A C6A 119.8(10) . . ?
C8A C7A H7A 120.1 . . ?
C6A C7A H7A 120.1 . . ?
C7A C8A C9A 119.2(9) . . ?
C7A C8A H8A 120.4 . . ?
C9A C8A H8A 120.4 . . ?
C4A C9A C8A 121.9(9) . . ?
C4A C9A H9A 119.1 . . ?
C8A C9A H9A 119.1 . . ?
C15A C10A C11A 115.9(8) . . ?
C15A C10A C3A 122.7(8) . . ?
C11A C10A C3A 121.4(8) . . ?
C12A C11A C10A 121.6(8) . . ?
C12A C11A H11A 119.2 . . ?
C10A C11A H11A 119.2 . . ?
C13A C12A C11A 121.0(9) . . ?
C13A C12A H12A 119.5 . . ?
C11A C12A H12A 119.5 . . ?
C12A C13A C14A 119.8(10) . . ?
C12A C13A H13A 120.1 . . ?
C14A C13A H13A 120.1 . . ?
C13A C14A C15A 119.8(9) . . ?
C13A C14A H14A 120.1 . . ?
C15A C14A H14A 120.1 . . ?
C10A C15A C14A 121.8(9) . . ?
C10A C15A H15A 119.1 . . ?
C14A C15A H15A 119.1 . . ?
C16A N1A C20A 121.8(8) . . ?
C16A N1A H1NA 119.1 . . ?
C20A N1A H1NA 119.1 . . ?
O2A C16A N1A 122.3(10) . . ?
O2A C16A C17A 125.4(9) . . ?
N1A C16A C17A 112.2(9) . . ?
C18A C17A C16A 110.0(8) . . ?
C18A C17A C20A 110.8(8) . 2_756 ?
C16A C17A C20A 109.6(8) . 2_756 ?
C18A C17A H17A 108.8 . . ?
C16A C17A H17A 108.8 . . ?
C20A C17A H17A 108.8 2_756 . ?
C19A C18A C17A 118.0(10) . . ?
C19A C18A H18A 121.0 . . ?
C17A C18A H18A 121.0 . . ?
C18A C19A C20A 118.0(9) . . ?
C18A C19A H19A 121.0 . . ?
C20A C19A H19A 121.0 . . ?
C19A C20A N1A 108.0(8) . . ?
C19A C20A C17A 111.6(8) . 2_756 ?
N1A C20A C17A 110.3(8) . 2_756 ?
C19A C20A H20A 108.9 . . ?
N1A C20A H20A 108.9 . . ?
C17A C20A H20A 108.9 2_756 . ?
C3B O1B H1OB 109.5 . . ?
C2B C1B C1C 176.6(10) . . ?
C1B C2B C3B 170.7(10) . . ?
O1B C3B C2B 108.8(7) . . ?
O1B C3B C10B 114.5(9) . . ?
C2B C3B C10B 110.5(8) . . ?
O1B C3B C4B 106.8(8) . . ?
C2B C3B C4B 107.8(7) . . ?
C10B C3B C4B 108.1(7) . . ?
C9B C4B C5B 118.7(9) . . ?
C9B C4B C3B 121.6(9) . . ?
C5B C4B C3B 119.5(9) . . ?
C4B C5B C6B 120.4(9) . . ?
C4B C5B H5B 119.8 . . ?
C6B C5B H5B 119.8 . . ?
C7B C6B C5B 120.5(9) . . ?
C7B C6B H6B 119.7 . . ?
C5B C6B H6B 119.7 . . ?
C6B C7B C8B 119.0(10) . . ?
C6B C7B H7B 120.5 . . ?
C8B C7B H7B 120.5 . . ?
C7B C8B C9B 120.8(9) . . ?
C7B C8B H8B 119.6 . . ?
C9B C8B H8B 119.6 . . ?
C4B C9B C8B 120.6(9) . . ?
C4B C9B H9B 119.7 . . ?
C8B C9B H9B 119.7 . . ?
C15B C10B C11B 120.9(11) . . ?
C15B C10B C3B 123.4(10) . . ?
C11B C10B C3B 115.7(12) . . ?
C10B C11B C12B 119.2(11) . . ?
C10B C11B H11B 120.4 . . ?
C12B C11B H11B 120.4 . . ?
C13B C12B C11B 119.1(11) . . ?
C13B C12B H12B 120.5 . . ?
C11B C12B H12B 120.5 . . ?
C14B C13B C12B 120.4(11) . . ?
C14B C13B H13B 119.8 . . ?
C12B C13B H13B 119.8 . . ?
C13B C14B C15B 121.1(11) . . ?
C13B C14B H14B 119.5 . . ?
C15B C14B H14B 119.5 . . ?
C10B C15B C14B 119.3(10) . . ?
C10B C15B H15B 120.3 . . ?
C14B C15B H15B 120.3 . . ?
C16B N1B C20B 118.5(9) . . ?
C16B N1B H1NB 120.7 . . ?
C20B N1B H1NB 120.7 . . ?
O2B C16B N1B 121.4(11) . . ?
O2B C16B C17B 124.3(10) . . ?
N1B C16B C17B 114.2(10) . . ?
C18B C17B C16B 112.8(11) . . ?
C18B C17B C20C 105.6(11) . . ?
C16B C17B C20C 110.1(11) . . ?
C18B C17B H17B 109.4 . . ?
C16B C17B H17B 109.4 . . ?
C20C C17B H17B 109.4 . . ?
C19B C18B C17B 120.9(15) . . ?
C19B C18B H18B 119.6 . . ?
C17B C18B H18B 119.6 . . ?
C18B C19B C20B 115.9(12) . . ?
C18B C19B H19B 122.1 . . ?
C20B C19B H19B 122.1 . . ?
C19B C20B N1B 110.1(10) . . ?
C19B C20B C17C 113.1(11) . . ?
N1B C20B C17C 106.2(12) . . ?
C19B C20B H20B 109.1 . . ?
N1B C20B H20B 109.1 . . ?
C17C C20B H20B 109.1 . . ?
C3C O1C H1OC 109.5 . . ?
C2C C1C C1B 177.0(10) . . ?
C1C C2C C3C 176.9(10) . . ?
O1C C3C C2C 109.6(7) . . ?
O1C C3C C10C 108.4(7) . . ?
C2C C3C C10C 112.8(8) . . ?
O1C C3C C4C 108.6(7) . . ?
C2C C3C C4C 107.3(7) . . ?
C10C C3C C4C 110.1(7) . . ?
C5C C4C C9C 116.6(9) . . ?
C5C C4C C3C 122.4(10) . . ?
C9C C4C C3C 120.9(9) . . ?
C4C C5C C6C 121.9(10) . . ?
C4C C5C H5C 119.0 . . ?
C6C C5C H5C 119.0 . . ?
C7C C6C C5C 119.8(11) . . ?
C7C C6C H6C 120.1 . . ?
C5C C6C H6C 120.1 . . ?
C8C C7C C6C 121.5(12) . . ?
C8C C7C H7C 119.3 . . ?
C6C C7C H7C 119.3 . . ?
C7C C8C C9C 119.0(11) . . ?
C7C C8C H8C 120.5 . . ?
C9C C8C H8C 120.5 . . ?
C8C C9C C4C 121.2(9) . . ?
C8C C9C H9C 119.4 . . ?
C4C C9C H9C 119.4 . . ?
C15C C10C C11C 122.7(9) . . ?
C15C C10C C3C 122.1(9) . . ?
C11C C10C C3C 115.2(9) . . ?
C10C C11C C12C 117.6(9) . . ?
C10C C11C H11C 121.2 . . ?
C12C C11C H11C 121.2 . . ?
C11C C12C C13C 122.2(9) . . ?
C11C C12C H12C 118.9 . . ?
C13C C12C H12C 118.9 . . ?
C14C C13C C12C 116.2(10) . . ?
C14C C13C H13C 121.9 . . ?
C12C C13C H13C 121.9 . . ?
C13C C14C C15C 122.4(10) . . ?
C13C C14C H14C 118.8 . . ?
C15C C14C H14C 118.8 . . ?
C10C C15C C14C 119.0(9) . . ?
C10C C15C H15C 120.5 . . ?
C14C C15C H15C 120.5 . . ?
C16C N1C C20C 120.1(11) . . ?
C16C N1C H1NC 119.9 . . ?
C20C N1C H1NC 119.9 . . ?
O2C C16C N1C 124.9(15) . . ?
O2C C16C C17C 121.6(14) . . ?
N1C C16C C17C 113.5(10) . . ?
C18C C17C C16C 109.6(12) . . ?
C18C C17C C20B 110.4(12) . . ?
C16C C17C C20B 107.9(10) . . ?
C18C C17C H17C 109.6 . . ?
C16C C17C H17C 109.6 . . ?
C20B C17C H17C 109.6 . . ?
C19C C18C C17C 120.4(14) . . ?
C19C C18C H18C 119.8 . . ?
C17C C18C H18C 119.8 . . ?
C18C C19C C20C 117.1(13) . . ?
C18C C19C H19C 121.4 . . ?
C20C C19C H19C 121.4 . . ?
N1C C20C C19C 109.1(11) . . ?
N1C C20C C17B 111.2(12) . . ?
C19C C20C C17B 110.3(12) . . ?
N1C C20C H20C 108.8 . . ?
C19C C20C H20C 108.8 . . ?
C17B C20C H20C 108.8 . . ?

loop_
_geom_bond_atom_site_label_1
_geom_bond_atom_site_label_2
_geom_bond_distance
_geom_bond_site_symmetry_2
_geom_bond_publ_flag
O1A C3A 1.420(8) . ?
O1A H1OA 0.8200 . ?
C1A C2A 1.195(9) . ?
C1A C1A 1.401(17) 2_656 ?
C2A C3A 1.467(11) . ?
C3A C10A 1.527(10) . ?
C3A C4A 1.541(10) . ?
C4A C5A 1.356(9) . ?
C4A C9A 1.362(10) . ?
C5A C6A 1.405(10) . ?
C5A H5A 0.9300 . ?
C6A C7A 1.373(10) . ?
C6A H6A 0.9300 . ?
C7A C8A 1.363(10) . ?
C7A H7A 0.9300 . ?
C8A C9A 1.387(10) . ?
C8A H8A 0.9300 . ?
C9A H9A 0.9300 . ?
C10A C15A 1.375(10) . ?
C10A C11A 1.411(10) . ?
C11A C12A 1.357(10) . ?
C11A H11A 0.9300 . ?
C12A C13A 1.351(11) . ?
C12A H12A 0.9300 . ?
C13A C14A 1.361(11) . ?
C13A H13A 0.9300 . ?
C14A C15A 1.391(11) . ?
C14A H14A 0.9300 . ?
C15A H15A 0.9300 . ?
O2A C16A 1.216(9) . ?
N1A C16A 1.327(10) . ?
N1A C20A 1.479(10) . ?
N1A H1NA 0.8600 . ?
C16A C17A 1.511(12) . ?
C17A C18A 1.502(11) . ?
C17A C20A 1.646(12) 2_756 ?
C17A H17A 0.9800 . ?
C18A C19A 1.293(12) . ?
C18A H18A 0.9300 . ?
C19A C20A 1.455(12) . ?
C19A H19A 0.9300 . ?
C20A C17A 1.646(12) 2_756 ?
C20A H20A 0.9800 . ?
O1B C3B 1.411(9) . ?
O1B H1OB 0.8200 . ?
C1B C2B 1.225(11) . ?
C1B C1C 1.383(12) . ?
C2B C3B 1.475(11) . ?
C3B C10B 1.524(12) . ?
C3B C4B 1.536(11) . ?
C4B C9B 1.369(10) . ?
C4B C5B 1.388(10) . ?
C5B C6B 1.393(10) . ?
C5B H5B 0.9300 . ?
C6B C7B 1.363(11) . ?
C6B H6B 0.9300 . ?
C7B C8B 1.379(11) . ?
C7B H7B 0.9300 . ?
C8B C9B 1.385(10) . ?
C8B H8B 0.9300 . ?
C9B H9B 0.9300 . ?
C10B C15B 1.348(11) . ?
C10B C11B 1.395(12) . ?
C11B C12B 1.415(13) . ?
C11B H11B 0.9300 . ?
C12B C13B 1.377(13) . ?
C12B H12B 0.9300 . ?
C13B C14B 1.358(13) . ?
C13B H13B 0.9300 . ?
C14B C15B 1.405(12) . ?
C14B H14B 0.9300 . ?
C15B H15B 0.9300 . ?
O2B C16B 1.256(10) . ?
N1B C16B 1.358(11) . ?
N1B C20B 1.486(12) . ?
N1B H1NB 0.8600 . ?
C16B C17B 1.481(13) . ?
C17B C18B 1.417(15) . ?
C17B C20C 1.673(15) . ?
C17B H17B 0.9800 . ?
C18B C19B 1.308(16) . ?
C18B H18B 0.9300 . ?
C19B C20B 1.450(15) . ?
C19B H19B 0.9300 . ?
C20B C17C 1.674(16) . ?
C20B H20B 0.9800 . ?
O1C C3C 1.442(9) . ?
O1C H1OC 0.8200 . ?
C1C C2C 1.186(10) . ?
C2C C3C 1.480(11) . ?
C3C C10C 1.531(11) . ?
C3C C4C 1.541(11) . ?
C4C C5C 1.373(10) . ?
C4C C9C 1.426(11) . ?
C5C C6C 1.382(12) . ?
C5C H5C 0.9300 . ?
C6C C7C 1.377(12) . ?
C6C H6C 0.9300 . ?
C7C C8C 1.347(12) . ?
C7C H7C 0.9300 . ?
C8C C9C 1.401(11) . ?
C8C H8C 0.9300 . ?
C9C H9C 0.9300 . ?
C10C C15C 1.352(10) . ?
C10C C11C 1.367(10) . ?
C11C C12C 1.394(11) . ?
C11C H11C 0.9300 . ?
C12C C13C 1.409(11) . ?
C12C H12C 0.9300 . ?
C13C C14C 1.379(12) . ?
C13C H13C 0.9300 . ?
C14C C15C 1.383(11) . ?
C14C H14C 0.9300 . ?
C15C H15C 0.9300 . ?
O2C C16C 1.221(11) . ?
N1C C16C 1.344(13) . ?
N1C C20C 1.440(14) . ?
N1C H1NC 0.8600 . ?
C16C C17C 1.516(15) . ?
C17C C18C 1.471(15) . ?
C17C H17C 0.9800 . ?
C18C C19C 1.254(15) . ?
C18C H18C 0.9300 . ?
C19C C20C 1.476(16) . ?
C19C H19C 0.9300 . ?
C20C H20C 0.9800 . ?

loop_
_geom_torsion_atom_site_label_1
_geom_torsion_atom_site_label_2
_geom_torsion_atom_site_label_3
_geom_torsion_atom_site_label_4
_geom_torsion
_geom_torsion_site_symmetry_1
_geom_torsion_site_symmetry_2
_geom_torsion_site_symmetry_3
_geom_torsion_site_symmetry_4
_geom_torsion_publ_flag
C1A C1A C2A C3A -60(24) 2_656 . . . ?
C1A C2A C3A O1A -17(10) . . . . ?
C1A C2A C3A C10A -133(10) . . . . ?
C1A C2A C3A C4A 107(10) . . . . ?
O1A C3A C4A C5A -6.8(10) . . . . ?
C2A C3A C4A C5A -129.5(8) . . . . ?
C10A C3A C4A C5A 107.9(9) . . . . ?
O1A C3A C4A C9A 176.8(7) . . . . ?
C2A C3A C4A C9A 54.1(10) . . . . ?
C10A C3A C4A C9A -68.5(9) . . . . ?
C9A C4A C5A C6A -1.1(12) . . . . ?
C3A C4A C5A C6A -177.6(7) . . . . ?
C4A C5A C6A C7A 1.4(12) . . . . ?
C5A C6A C7A C8A -1.3(13) . . . . ?
C6A C7A C8A C9A 0.9(12) . . . . ?
C5A C4A C9A C8A 0.8(12) . . . . ?
C3A C4A C9A C8A 177.3(7) . . . . ?
C7A C8A C9A C4A -0.7(12) . . . . ?
O1A C3A C10A C15A -129.2(8) . . . . ?
C2A C3A C10A C15A -9.9(11) . . . . ?
C4A C3A C10A C15A 110.4(8) . . . . ?
O1A C3A C10A C11A 51.5(9) . . . . ?
C2A C3A C10A C11A 170.9(7) . . . . ?
C4A C3A C10A C11A -68.9(10) . . . . ?
C15A C10A C11A C12A 3.8(12) . . . . ?
C3A C10A C11A C12A -176.9(8) . . . . ?
C10A C11A C12A C13A -2.4(14) . . . . ?
C11A C12A C13A C14A -1.0(15) . . . . ?
C12A C13A C14A C15A 2.8(15) . . . . ?
C11A C10A C15A C14A -2.0(12) . . . . ?
C3A C10A C15A C14A 178.7(8) . . . . ?
C13A C14A C15A C10A -1.2(14) . . . . ?
C20A N1A C16A O2A -179.1(9) . . . . ?
C20A N1A C16A C17A -2.1(13) . . . . ?
O2A C16A C17A C18A 135.8(9) . . . . ?
N1A C16A C17A C18A -41.2(11) . . . . ?
O2A C16A C17A C20A -102.2(10) . . . 2_756 ?
N1A C16A C17A C20A 80.9(9) . . . 2_756 ?
C16A C17A C18A C19A 44.0(13) . . . . ?
C20A C17A C18A C19A -77.4(11) 2_756 . . . ?
C17A C18A C19A C20A 0.0(15) . . . . ?
C18A C19A C20A N1A -42.6(13) . . . . ?
C18A C19A C20A C17A 78.8(11) . . . 2_756 ?
C16A N1A C20A C19A 44.7(12) . . . . ?
C16A N1A C20A C17A -77.5(11) . . . 2_756 ?
C1C C1B C2B C3B 108(18) . . . . ?
C1B C2B C3B O1B -36(6) . . . . ?
C1B C2B C3B C10B -163(6) . . . . ?
C1B C2B C3B C4B 79(6) . . . . ?
O1B C3B C4B C9B 163.4(8) . . . . ?
C2B C3B C4B C9B 46.6(12) . . . . ?
C10B C3B C4B C9B -72.8(11) . . . . ?
O1B C3B C4B C5B -22.7(11) . . . . ?
C2B C3B C4B C5B -139.5(8) . . . . ?
C10B C3B C4B C5B 101.0(10) . . . . ?
C9B C4B C5B C6B -2.5(12) . . . . ?
C3B C4B C5B C6B -176.6(8) . . . . ?
C4B C5B C6B C7B 2.8(13) . . . . ?
C5B C6B C7B C8B -1.2(14) . . . . ?
C6B C7B C8B C9B -0.7(14) . . . . ?
C5B C4B C9B C8B 0.7(13) . . . . ?
C3B C4B C9B C8B 174.7(8) . . . . ?
C7B C8B C9B C4B 0.9(13) . . . . ?
O1B C3B C10B C15B -138.8(9) . . . . ?
C2B C3B C10B C15B -15.5(12) . . . . ?
C4B C3B C10B C15B 102.2(10) . . . . ?
O1B C3B C10B C11B 39.1(11) . . . . ?
C2B C3B C10B C11B 162.4(8) . . . . ?
C4B C3B C10B C11B -79.9(10) . . . . ?
C15B C10B C11B C12B -3.2(14) . . . . ?
C3B C10B C11B C12B 178.8(9) . . . . ?
C10B C11B C12B C13B 2.4(15) . . . . ?
C11B C12B C13B C14B -0.6(16) . . . . ?
C12B C13B C14B C15B -0.5(16) . . . . ?
C11B C10B C15B C14B 2.1(14) . . . . ?
C3B C10B C15B C14B 180.0(8) . . . . ?
C13B C14B C15B C10B -0.3(15) . . . . ?
C20B N1B C16B O2B 176.1(11) . . . . ?
C20B N1B C16B C17B -1.9(16) . . . . ?
O2B C16B C17B C18B -138.5(11) . . . . ?
N1B C16B C17B C18B 39.5(15) . . . . ?
O2B C16B C17B C20C 103.8(11) . . . . ?
N1B C16B C17B C20C -78.3(11) . . . . ?
C16B C17B C18B C19B -35.2(19) . . . . ?
C20C C17B C18B C19B 85.1(17) . . . . ?
C17B C18B C19B C20B -9(2) . . . . ?
C18B C19B C20B N1B 45.7(17) . . . . ?
C18B C19B C20B C17C -73.0(17) . . . . ?
C16B N1B C20B C19B -39.9(16) . . . . ?
C16B N1B C20B C17C 82.9(12) . . . . ?
C2B C1B C1C C2C -32(33) . . . . ?
C1B C1C C2C C3C 145(18) . . . . ?
C1C C2C C3C O1C 0(18) . . . . ?
C1C C2C C3C C10C 121(18) . . . . ?
C1C C2C C3C C4C -118(18) . . . . ?
O1C C3C C4C C5C 12.3(10) . . . . ?
C2C C3C C4C C5C 130.6(8) . . . . ?
C10C C3C C4C C5C -106.3(9) . . . . ?
O1C C3C C4C C9C -171.5(7) . . . . ?
C2C C3C C4C C9C -53.2(10) . . . . ?
C10C C3C C4C C9C 69.9(10) . . . . ?
C9C C4C C5C C6C 0.7(12) . . . . ?
C3C C4C C5C C6C 177.1(8) . . . . ?
C4C C5C C6C C7C -0.1(14) . . . . ?
C5C C6C C7C C8C -0.2(15) . . . . ?
C6C C7C C8C C9C -0.2(14) . . . . ?
C7C C8C C9C C4C 0.8(13) . . . . ?
C5C C4C C9C C8C -1.0(12) . . . . ?
C3C C4C C9C C8C -177.5(7) . . . . ?
O1C C3C C10C C15C 128.0(9) . . . . ?
C2C C3C C10C C15C 6.4(12) . . . . ?
C4C C3C C10C C15C -113.4(9) . . . . ?
O1C C3C C10C C11C -51.0(9) . . . . ?
C2C C3C C10C C11C -172.5(7) . . . . ?
C4C C3C C10C C11C 67.7(10) . . . . ?
C15C C10C C11C C12C -0.1(13) . . . . ?
C3C C10C C11C C12C 178.8(8) . . . . ?
C10C C11C C12C C13C 0.8(13) . . . . ?
C11C C12C C13C C14C -0.7(14) . . . . ?
C12C C13C C14C C15C -0.1(15) . . . . ?
C11C C10C C15C C14C -0.7(14) . . . . ?
C3C C10C C15C C14C -179.6(8) . . . . ?
C13C C14C C15C C10C 0.8(15) . . . . ?
C20C N1C C16C O2C -179.7(12) . . . . ?
C20C N1C C16C C17C 0.7(17) . . . . ?
O2C C16C C17C C18C 139.7(11) . . . . ?
N1C C16C C17C C18C -40.6(15) . . . . ?
O2C C16C C17C C20B -100.0(12) . . . . ?
N1C C16C C17C C20B 79.7(11) . . . . ?
C19B C20B C17C C18C 115.4(16) . . . . ?
N1B C20B C17C C18C -5.5(15) . . . . ?
C19B C20B C17C C16C -4.4(15) . . . . ?
N1B C20B C17C C16C -125.3(11) . . . . ?
C16C C17C C18C C19C 38.8(19) . . . . ?
C20B C17C C18C C19C -80.0(18) . . . . ?
C17C C18C C19C C20C 5(2) . . . . ?
C16C N1C C20C C19C 42.1(17) . . . . ?
C16C N1C C20C C17B -79.7(14) . . . . ?
C18C C19C C20C N1C -45.8(18) . . . . ?
C18C C19C C20C C17B 76.6(16) . . . . ?
C18B C17B C20C N1C -0.5(15) . . . . ?
C16B C17B C20C N1C 121.6(12) . . . . ?
C18B C17B C20C C19C -121.6(14) . . . . ?
C16B C17B C20C C19C 0.5(15) . . . . ?
